data_7053186
loop_
_publ_author_name
'Sylvain, R\'emy'
'Vendier, Laure'
'Bijani, Christian'
'Santoro, Antonio'
'Puntoriero, Fausto'
'Campagna, Sebastiano'
'Sutra, Pierre'
'Igau, Alain'

_publ_section_title
;
 Evidence of the unprecedented conversion of intermolecular proton to
 water bridging of two phosphoryl ruthenium complexes
;
_journal_issue 11
_journal_name_full 'New Journal of Chemistry'
_journal_page_first 3543
_journal_paper_doi 10.1039/c3nj00522d
_journal_volume 37
_journal_year 2013
_chemical_absolute_configuration ad
_chemical_compound_source 'synthesis as described'
_chemical_formula_moiety 'C37 H29 N5 O P Ru, F6 P, 0.5(H2 O)'
_chemical_formula_sum 'C37 H30 F6 N5 O1.5 P2 Ru'
_chemical_formula_weight 845.67
_chemical_name_systematic
;
 ?
;
_space_group_IT_number 110
_symmetry_cell_setting tetragonal
_symmetry_Int_Tables_number 110
_symmetry_space_group_name_Hall 'I 4bw -2c'
_symmetry_space_group_name_H-M 'I 41 c d'
_atom_sites_solution_hydrogens geom
_atom_sites_solution_primary direct
_atom_sites_solution_secondary difmap
_cell_angle_alpha 90
_cell_angle_beta 90
_cell_angle_gamma 90
_cell_formula_units_Z 16
_cell_length_a 28.4278(6)
_cell_length_b 28.4278(6)
_cell_length_c 17.0604(4)
_cell_measurement_reflns_used 9871
_cell_measurement_temperature 100(2)
_cell_measurement_theta_max 21.54
_cell_measurement_theta_min 2.27
_cell_measurement_wavelength 0.71073
_cell_volume 13787.2(5)
_computing_cell_refinement 'Bruker SAINT'
_computing_data_collection 'Bruker APEX2'
_computing_data_reduction 'Bruker SAINT'
_computing_molecular_graphics 'Ortep-3 for Windows (Farrugia, 1997)'
_computing_publication_material 'WinGX publication routines (Farrugia, 1999)'
_computing_structure_refinement 'SHELXL-97 (Sheldrick, 2008)'
_computing_structure_solution 'SHELXS-97 (Sheldrick, 2008)'
_diffrn_ambient_temperature 100(2)
_diffrn_measured_fraction_theta_full 1
_diffrn_measured_fraction_theta_max 1
_diffrn_measurement_device_type 'Bruker Kappa APEX II'
_diffrn_measurement_method \w-\f
_diffrn_radiation_monochromator graphite
_diffrn_radiation_source 'fine-focus sealed tube'
_diffrn_radiation_type MoK\a
_diffrn_radiation_wavelength 0.71073
_diffrn_reflns_av_R_equivalents 0.0583
_diffrn_reflns_av_unetI/netI 0.0173
_diffrn_reflns_limit_h_max 29
_diffrn_reflns_limit_h_min -29
_diffrn_reflns_limit_k_max 28
_diffrn_reflns_limit_k_min -29
_diffrn_reflns_limit_l_max 17
_diffrn_reflns_limit_l_min -17
_diffrn_reflns_number 98325
_diffrn_reflns_theta_full 21.7
_diffrn_reflns_theta_max 21.7
_diffrn_reflns_theta_min 2
_diffrn_standards_decay_% 0
_diffrn_standards_interval_count 0
_diffrn_standards_interval_time 0
_diffrn_standards_number 0
_exptl_absorpt_coefficient_mu 0.622
_exptl_absorpt_correction_T_max 0.989
_exptl_absorpt_correction_T_min 0.812
_exptl_absorpt_correction_type multi-scan
_exptl_absorpt_process_details
;
        [c.f. r.h. blessing, acta cryst. (1995), a51, 33-38]
;
_exptl_crystal_colour red
_exptl_crystal_density_diffrn 1.63
_exptl_crystal_density_method 'not measured'
_exptl_crystal_description needle
_exptl_crystal_F_000 6832
_exptl_crystal_size_max 0.15
_exptl_crystal_size_mid 0.03
_exptl_crystal_size_min 0.02
_refine_diff_density_max 0.15
_refine_diff_density_min -0.147
_refine_diff_density_rms 0.033
_refine_ls_abs_structure_details 'Flack H D (1983), Acta Cryst. A39, 876-881'
_refine_ls_abs_structure_Flack -0.032(16)
_refine_ls_extinction_method none
_refine_ls_goodness_of_fit_ref 1.056
_refine_ls_hydrogen_treatment mixed
_refine_ls_matrix_type full
_refine_ls_number_parameters 477
_refine_ls_number_reflns 4063
_refine_ls_number_restraints 1
_refine_ls_restrained_S_all 1.055
_refine_ls_R_factor_all 0.0195
_refine_ls_R_factor_gt 0.0163
_refine_ls_shift/su_max 0.004
_refine_ls_shift/su_mean 0
_refine_ls_structure_factor_coef Fsqd
_refine_ls_weighting_details 'calc w=1/[\s^2^(Fo^2^)+(0.0158P)^2^+11.7695P] where P=(Fo^2^+2Fc^2^)/3'
_refine_ls_weighting_scheme calc
_refine_ls_wR_factor_gt 0.0349
_refine_ls_wR_factor_ref 0.036
_reflns_number_gt 3866
_reflns_number_total 4063
_reflns_threshold_expression >2\s(I)
_cod_data_source_file c3nj00522d.txt
_cod_data_source_block rsi070212
_cod_depositor_comments
;

2018-03-04
Z value and formula fixed to values more according to usual
chemical conventions.                 miguel
;
_cod_original_formula_sum 'C74 H60 F12 N10 O3 P4 Ru2'
_cod_original_formula_weight 1691.34
_cod_original_formula_moiety '2(C37 H29 N5 O P Ru), 2(F6 P), H2 O'
_cod_original_formula_units_Z 8
_cod_database_code 7053186

loop_
_symmetry_equiv_pos_as_xyz
'x, y, z'
'-y+1/2, x, z+3/4'
'y+1/2, -x, z+3/4'
'-x, -y, z'
'-x, y, z+1/2'
'x, -y, z+1/2'
'-y+1/2, -x, z+1/4'
'y+1/2, x, z+1/4'
'x+1/2, y+1/2, z+1/2'
'-y+1, x+1/2, z+5/4'
'y+1, -x+1/2, z+5/4'
'-x+1/2, -y+1/2, z+1/2'
'-x+1/2, y+1/2, z+1'
'x+1/2, -y+1/2, z+1'
'-y+1, -x+1/2, z+3/4'
'y+1, x+1/2, z+3/4'

loop_
_atom_site_label
_atom_site_type_symbol
_atom_site_fract_x
_atom_site_fract_y
_atom_site_fract_z
_atom_site_U_iso_or_equiv
_atom_site_adp_type
_atom_site_occupancy
_atom_site_symmetry_multiplicity
_atom_site_calc_flag
_atom_site_refinement_flags
C1 C 1.02672(11) 0.75455(10) 1.10671(17) 0.0222(7) Uani 1 1 d .
H1 H 1.0596 0.7567 1.0975 0.027 Uiso 1 1 calc R
C3 C 0.95214(12) 0.79142(11) 1.11323(19) 0.0304(8) Uani 1 1 d .
H3 H 0.9329 0.8187 1.1101 0.036 Uiso 1 1 calc R
C2 C 0.99977(12) 0.79448(11) 1.0989(2) 0.0298(8) Uani 1 1 d .
H2 H 1.0137 0.8235 1.0841 0.036 Uiso 1 1 calc R
C4 C 0.93249(11) 0.74848(11) 1.13207(17) 0.0246(8) Uani 1 1 d .
H4 H 0.8996 0.7458 1.141 0.03 Uiso 1 1 calc R
C5 C 0.96159(10) 0.70903(10) 1.13779(15) 0.0173(7) Uani 1 1 d .
C6 C 0.94392(9) 0.66151(9) 1.1551(2) 0.0162(7) Uani 1 1 d .
C7 C 0.89663(9) 0.65029(10) 1.15600(19) 0.0199(7) Uani 1 1 d .
H7 H 0.8739 0.6739 1.1453 0.024 Uiso 1 1 calc R
C8 C 0.88231(10) 0.60487(10) 1.17244(18) 0.0214(7) Uani 1 1 d .
H8 H 0.8499 0.5968 1.1724 0.026 Uiso 1 1 calc R
C9 C 0.91614(10) 0.57147(10) 1.18897(16) 0.0188(7) Uani 1 1 d .
H9 H 0.9073 0.5401 1.2015 0.023 Uiso 1 1 calc R
C10 C 0.96305(10) 0.58434(10) 1.18695(15) 0.0170(7) Uani 1 1 d .
H10 H 0.986 0.561 1.1979 0.02 Uiso 1 1 calc R
C11 C 1.04213(10) 0.60482(10) 0.99972(17) 0.0178(7) Uani 1 1 d .
H11 H 1.0146 0.5894 1.0181 0.021 Uiso 1 1 calc R
C12 C 1.05666(10) 0.59655(10) 0.92357(17) 0.0193(7) Uani 1 1 d .
H12 H 1.0393 0.576 0.8904 0.023 Uiso 1 1 calc R
C13 C 1.09681(10) 0.61867(10) 0.89648(16) 0.0214(7) Uani 1 1 d .
H13 H 1.1072 0.6139 0.8442 0.026 Uiso 1 1 calc R
C14 C 1.12170(10) 0.64794(10) 0.94650(17) 0.0203(7) Uani 1 1 d .
H14 H 1.1496 0.663 0.929 0.024 Uiso 1 1 calc R
C15 C 1.10559(9) 0.65509(9) 1.02225(17) 0.0161(7) Uani 1 1 d .
C16 C 1.12893(10) 0.68608(10) 1.07968(17) 0.0182(7) Uani 1 1 d .
C17 C 1.16815(11) 0.71422(11) 1.06727(19) 0.0246(8) Uani 1 1 d .
H17 H 1.184 0.7138 1.0183 0.03 Uiso 1 1 calc R
C18 C 1.18371(11) 0.74291(11) 1.12770(19) 0.0286(8) Uani 1 1 d .
H18 H 1.2111 0.7616 1.1207 0.034 Uiso 1 1 calc R
C19 C 1.15962(10) 0.74442(11) 1.19816(19) 0.0259(8) Uani 1 1 d .
H19 H 1.1698 0.7649 1.2388 0.031 Uiso 1 1 calc R
C20 C 1.12045(10) 0.71586(10) 1.20913(17) 0.0192(7) Uani 1 1 d .
C21 C 1.09047(10) 0.71303(10) 1.27838(17) 0.0195(7) Uani 1 1 d .
C22 C 1.09880(11) 0.73668(11) 1.34793(19) 0.0276(8) Uani 1 1 d .
H22 H 1.1249 0.7574 1.3521 0.033 Uiso 1 1 calc R
C23 C 1.06951(11) 0.73025(11) 1.4106(2) 0.0338(8) Uani 1 1 d .
H23 H 1.0752 0.7464 1.4584 0.041 Uiso 1 1 calc R
C24 C 1.03198(11) 0.70033(11) 1.4039(2) 0.0311(8) Uani 1 1 d .
H24 H 1.0113 0.6956 1.4469 0.037 Uiso 1 1 calc R
C25 C 1.02455(11) 0.67712(10) 1.33406(17) 0.0226(7) Uani 1 1 d .
H25 H 0.9986 0.6563 1.3298 0.027 Uiso 1 1 calc R
C26 C 1.09247(10) 0.57662(10) 1.30635(17) 0.0186(7) Uani 1 1 d .
C27 C 1.12037(11) 0.60630(11) 1.35186(18) 0.0259(8) Uani 1 1 d .
H27 H 1.1381 0.6305 1.3274 0.031 Uiso 1 1 calc R
C29 C 1.09637(14) 0.56626(13) 1.4687(2) 0.0425(10) Uani 1 1 d .
H29 H 1.0975 0.563 1.5241 0.051 Uiso 1 1 calc R
C30 C 1.06882(13) 0.53651(12) 1.4249(2) 0.0407(9) Uani 1 1 d .
H30 H 1.0512 0.5124 1.45 0.049 Uiso 1 1 calc R
C31 C 1.06679(12) 0.54163(11) 1.3441(2) 0.0304(8) Uani 1 1 d .
H31 H 1.0476 0.521 1.3141 0.036 Uiso 1 1 calc R
C32 C 1.14472(9) 0.57718(9) 1.16136(19) 0.0182(7) Uani 1 1 d .
C33 C 1.18155(10) 0.60812(10) 1.17926(17) 0.0227(8) Uani 1 1 d .
H33 H 1.1765 0.6327 1.216 0.027 Uiso 1 1 calc R
C34 C 1.22497(11) 0.60346(11) 1.14442(18) 0.0311(9) Uani 1 1 d .
H34 H 1.2493 0.6251 1.1568 0.037 Uiso 1 1 calc R
C35 C 1.23353(12) 0.56805(13) 1.0922(2) 0.0397(9) Uani 1 1 d .
H35 H 1.2637 0.5648 1.0689 0.048 Uiso 1 1 calc R
C36 C 1.19778(13) 0.53694(12) 1.0737(2) 0.0422(10) Uani 1 1 d .
H36 H 1.2035 0.5123 1.0373 0.051 Uiso 1 1 calc R
C37 C 1.15344(12) 0.54127(11) 1.10791(17) 0.0281(8) Uani 1 1 d .
H37 H 1.1292 0.5197 1.0947 0.034 Uiso 1 1 calc R
N1 N 1.00842(8) 0.71245(8) 1.12683(13) 0.0168(6) Uani 1 1 d .
N2 N 0.97791(7) 0.62807(7) 1.17041(14) 0.0140(5) Uani 1 1 d .
N3 N 1.06511(8) 0.63364(8) 1.04876(13) 0.0144(6) Uani 1 1 d .
N4 N 1.10669(7) 0.68682(8) 1.14988(14) 0.0156(6) Uani 1 1 d .
N5 N 1.05296(8) 0.68304(8) 1.27157(14) 0.0183(6) Uani 1 1 d .
O1 O 1.05940(6) 0.53756(6) 1.17410(12) 0.0229(5) Uani 1 1 d .
F1 F 1.24303(6) 0.73752(5) 1.76052(9) 0.0282(4) Uani 1 1 d .
F2 F 1.21920(6) 0.69530(7) 1.86615(10) 0.0436(5) Uani 1 1 d .
F3 F 1.19032(6) 0.63924(6) 1.78598(11) 0.0418(5) Uani 1 1 d .
F4 F 1.26656(6) 0.66238(6) 1.77450(11) 0.0347(5) Uani 1 1 d .
F5 F 1.16680(6) 0.71453(7) 1.77201(11) 0.0351(5) Uani 1 1 d .
F6 F 1.21339(6) 0.68140(6) 1.68058(9) 0.0270(4) Uani 1 1 d .
P1 P 1.08436(3) 0.58224(3) 1.19987(4) 0.01623(17) Uani 1 1 d .
P2 P 1.21661(3) 0.68878(3) 1.77352(5) 0.0233(2) Uani 1 1 d .
Ru1 Ru 1.048069(7) 0.652056(7) 1.162507(14) 0.01379(6) Uani 1 1 d .
C28 C 1.12237(12) 0.60081(12) 1.43233(18) 0.0350(9) Uani 1 1 d .
H28 H 1.1418 0.621 1.4627 0.042 Uiso 1 1 calc R
O2 O 1 0.5 1.06340(18) 0.0250(8) Uani 1 2 d S
H2B H 0.9788(10) 0.4909(12) 1.0892(19) 0.03 Uiso 1 1 d .

loop_
_atom_site_aniso_label
_atom_site_aniso_U_11
_atom_site_aniso_U_22
_atom_site_aniso_U_33
_atom_site_aniso_U_23
_atom_site_aniso_U_13
_atom_site_aniso_U_12
C1 0.0207(18) 0.0212(19) 0.0248(19) -0.0032(15) -0.0041(14) -0.0027(16)
C3 0.031(2) 0.0179(19) 0.042(2) -0.0044(15) -0.0131(17) 0.0073(16)
C2 0.030(2) 0.0182(19) 0.042(2) 0.0038(15) -0.0128(17) 0.0000(16)
C4 0.0198(17) 0.0267(19) 0.0273(18) -0.0072(15) -0.0058(14) -0.0007(16)
C5 0.0189(19) 0.0213(18) 0.0117(17) -0.0035(12) -0.0021(12) 0.0046(14)
C6 0.0179(17) 0.0213(17) 0.0095(16) -0.0054(16) 0.0012(15) 0.0009(13)
C7 0.0133(16) 0.0253(17) 0.0209(16) -0.0059(15) -0.0056(16) 0.0047(13)
C8 0.0132(15) 0.0336(19) 0.0175(18) -0.0033(15) -0.0001(15) -0.0001(14)
C9 0.0198(18) 0.0234(18) 0.0132(18) -0.0030(13) 0.0039(13) -0.0058(14)
C10 0.0179(17) 0.0207(18) 0.0125(18) -0.0048(12) -0.0004(12) 0.0023(13)
C11 0.0152(16) 0.0172(17) 0.021(2) 0.0036(15) -0.0029(14) 0.0004(13)
C12 0.0205(17) 0.0223(16) 0.0149(18) -0.0031(14) -0.0045(15) 0.0043(14)
C13 0.0299(19) 0.0234(18) 0.0110(18) -0.0022(14) -0.0013(14) 0.0063(15)
C14 0.0184(17) 0.0198(17) 0.0227(18) 0.0046(14) 0.0061(15) 0.0050(14)
C15 0.0122(16) 0.0148(16) 0.0211(18) 0.0011(14) 0.0010(14) 0.0039(13)
C16 0.0169(17) 0.0187(17) 0.0189(18) 0.0040(14) 0.0012(14) 0.0005(14)
C17 0.0230(19) 0.0272(19) 0.0238(19) -0.0010(16) 0.0035(15) -0.0027(16)
C18 0.0193(19) 0.0275(19) 0.039(2) -0.0033(16) 0.0021(16) -0.0068(15)
C19 0.0196(19) 0.0221(18) 0.036(2) -0.0089(16) -0.0045(16) -0.0040(15)
C20 0.0152(17) 0.0191(17) 0.0235(19) -0.0016(15) -0.0049(14) 0.0032(14)
C21 0.0187(17) 0.0192(17) 0.0207(18) -0.0062(14) -0.0095(15) 0.0008(14)
C22 0.0298(19) 0.0247(19) 0.028(2) -0.0069(15) -0.0053(17) -0.0038(15)
C23 0.041(2) 0.041(2) 0.0191(17) -0.0098(19) -0.0045(19) -0.0002(16)
C24 0.035(2) 0.0377(19) 0.0203(19) -0.0017(17) 0.0042(17) -0.0004(17)
C25 0.0251(18) 0.0246(19) 0.0182(19) -0.0046(15) -0.0014(16) 0.0001(14)
C26 0.0190(17) 0.0206(18) 0.0160(17) 0.0015(15) 0.0044(14) 0.0068(14)
C27 0.0282(19) 0.029(2) 0.0208(19) 0.0048(15) -0.0035(15) 0.0012(16)
C29 0.071(3) 0.042(2) 0.015(2) 0.0037(18) 0.004(2) 0.016(2)
C30 0.063(2) 0.032(2) 0.027(2) 0.0101(18) 0.024(2) 0.0039(17)
C31 0.032(2) 0.030(2) 0.029(2) 0.0012(16) 0.0112(16) 0.0026(16)
C32 0.0225(16) 0.0190(16) 0.0131(15) 0.0022(16) 0.0013(15) 0.0091(13)
C33 0.0168(17) 0.0269(18) 0.024(2) 0.0020(14) -0.0017(14) 0.0057(14)
C34 0.0234(19) 0.041(2) 0.029(2) 0.0121(18) -0.0021(16) 0.0020(15)
C35 0.028(2) 0.044(2) 0.047(2) 0.010(2) 0.0169(18) 0.0080(18)
C36 0.056(3) 0.037(2) 0.033(2) -0.0032(17) 0.021(2) 0.016(2)
C37 0.038(2) 0.0232(19) 0.0227(19) 0.0029(15) 0.0064(16) 0.0028(16)
N1 0.0183(15) 0.0165(15) 0.0156(12) -0.0023(11) -0.0009(10) -0.0009(11)
N2 0.0199(12) 0.0142(13) 0.0077(13) -0.0020(11) -0.0010(11) 0.0010(10)
N3 0.0149(14) 0.0145(13) 0.0138(13) -0.0009(11) -0.0031(11) 0.0030(11)
N4 0.0116(13) 0.0180(13) 0.0171(15) -0.0012(12) -0.0048(12) 0.0009(10)
N5 0.0193(14) 0.0211(15) 0.0145(14) -0.0013(11) -0.0035(12) 0.0030(12)
O1 0.0224(11) 0.0171(10) 0.0292(13) -0.0031(10) -0.0082(10) -0.0009(8)
F1 0.0314(10) 0.0201(9) 0.0331(10) -0.0013(8) 0.0041(8) -0.0030(8)
F2 0.0374(12) 0.0744(15) 0.0189(10) -0.0002(10) -0.0014(9) -0.0222(10)
F3 0.0423(12) 0.0354(11) 0.0476(12) 0.0143(10) -0.0154(10) -0.0213(9)
F4 0.0260(10) 0.0284(10) 0.0497(12) 0.0021(9) -0.0082(9) 0.0040(8)
F5 0.0227(10) 0.0500(12) 0.0326(11) -0.0132(10) 0.0041(9) 0.0048(9)
F6 0.0305(10) 0.0308(10) 0.0198(10) -0.0065(8) 0.0019(8) 0.0061(8)
P1 0.0151(4) 0.0185(4) 0.0151(4) 0.0000(4) -0.0020(3) 0.0006(4)
P2 0.0218(5) 0.0262(5) 0.0219(5) 0.0008(4) -0.0003(4) -0.0035(4)
Ru1 0.01283(12) 0.01552(12) 0.01304(11) -0.00137(12) -0.00155(12) -0.00043(11)
C28 0.047(2) 0.035(2) 0.023(2) -0.0043(16) -0.0090(17) 0.0088(17)
O2 0.023(2) 0.036(2) 0.0153(18) 0 0 -0.0046(16)

loop_
_atom_type_symbol
_atom_type_description
_atom_type_scat_dispersion_real
_atom_type_scat_dispersion_imag
_atom_type_scat_source
C C 0.0033 0.0016 'International Tables Vol C Tables 4.2.6.8 and 6.1.1.4'
H H 0 0 'International Tables Vol C Tables 4.2.6.8 and 6.1.1.4'
N N 0.0061 0.0033 'International Tables Vol C Tables 4.2.6.8 and 6.1.1.4'
O O 0.0106 0.006 'International Tables Vol C Tables 4.2.6.8 and 6.1.1.4'
F F 0.0171 0.0103 'International Tables Vol C Tables 4.2.6.8 and 6.1.1.4'
P P 0.1023 0.0942 'International Tables Vol C Tables 4.2.6.8 and 6.1.1.4'
Ru Ru -1.2594 0.8363 'International Tables Vol C Tables 4.2.6.8 and 6.1.1.4'

loop_
_geom_angle_atom_site_label_1
_geom_angle_atom_site_label_2
_geom_angle_atom_site_label_3
_geom_angle
N1 C1 C2 122.8(3)
N1 C1 H1 118.6
C2 C1 H1 118.6
C2 C3 C4 119.6(3)
C2 C3 H3 120.2
C4 C3 H3 120.2
C1 C2 C3 118.5(3)
C1 C2 H2 120.7
C3 C2 H2 120.7
C3 C4 C5 119.1(3)
C3 C4 H4 120.4
C5 C4 H4 120.4
N1 C5 C4 121.2(3)
N1 C5 C6 115.5(2)
C4 C5 C6 123.3(3)
N2 C6 C7 121.3(2)
N2 C6 C5 115.5(2)
C7 C6 C5 123.1(2)
C6 C7 C8 120.3(3)
C6 C7 H7 119.9
C8 C7 H7 119.9
C9 C8 C7 118.6(3)
C9 C8 H8 120.7
C7 C8 H8 120.7
C8 C9 C10 119.0(3)
C8 C9 H9 120.5
C10 C9 H9 120.5
N2 C10 C9 123.6(3)
N2 C10 H10 118.2
C9 C10 H10 118.2
N3 C11 C12 123.0(3)
N3 C11 H11 118.5
C12 C11 H11 118.5
C13 C12 C11 118.9(3)
C13 C12 H12 120.6
C11 C12 H12 120.6
C12 C13 C14 119.3(3)
C12 C13 H13 120.4
C14 C13 H13 120.4
C13 C14 C15 119.6(3)
C13 C14 H14 120.2
C15 C14 H14 120.2
N3 C15 C14 121.1(3)
N3 C15 C16 114.9(2)
C14 C15 C16 123.9(3)
N4 C16 C17 120.1(3)
N4 C16 C15 112.7(2)
C17 C16 C15 127.2(3)
C18 C17 C16 118.8(3)
C18 C17 H17 120.6
C16 C17 H17 120.6
C19 C18 C17 120.4(3)
C19 C18 H18 119.8
C17 C18 H18 119.8
C18 C19 C20 119.7(3)
C18 C19 H19 120.2
C20 C19 H19 120.2
N4 C20 C19 118.9(3)
N4 C20 C21 113.5(2)
C19 C20 C21 127.5(3)
N5 C21 C22 120.5(3)
N5 C21 C20 114.9(2)
C22 C21 C20 124.6(3)
C23 C22 C21 120.1(3)
C23 C22 H22 120
C21 C22 H22 120
C22 C23 C24 119.4(3)
C22 C23 H23 120.3
C24 C23 H23 120.3
C23 C24 C25 119.3(3)
C23 C24 H24 120.3
C25 C24 H24 120.3
N5 C25 C24 122.1(3)
N5 C25 H25 118.9
C24 C25 H25 118.9
C31 C26 C27 118.2(3)
C31 C26 P1 117.0(2)
C27 C26 P1 124.7(2)
C28 C27 C26 120.5(3)
C28 C27 H27 119.7
C26 C27 H27 119.7
C30 C29 C28 120.0(3)
C30 C29 H29 120
C28 C29 H29 120
C29 C30 C31 119.9(3)
C29 C30 H30 120
C31 C30 H30 120
C30 C31 C26 120.9(3)
C30 C31 H31 119.6
C26 C31 H31 119.6
C37 C32 C33 118.1(3)
C37 C32 P1 117.2(2)
C33 C32 P1 124.7(2)
C34 C33 C32 121.0(3)
C34 C33 H33 119.5
C32 C33 H33 119.5
C35 C34 C33 120.8(3)
C35 C34 H34 119.6
C33 C34 H34 119.6
C34 C35 C36 119.3(3)
C34 C35 H35 120.4
C36 C35 H35 120.4
C35 C36 C37 120.8(3)
C35 C36 H36 119.6
C37 C36 H36 119.6
C32 C37 C36 120.0(3)
C32 C37 H37 120
C36 C37 H37 120
C5 N1 C1 118.7(2)
C5 N1 Ru1 115.00(18)
C1 N1 Ru1 125.5(2)
C10 N2 C6 117.2(2)
C10 N2 Ru1 127.54(18)
C6 N2 Ru1 115.26(17)
C11 N3 C15 118.2(2)
C11 N3 Ru1 128.77(19)
C15 N3 Ru1 113.05(18)
C16 N4 C20 122.1(2)
C16 N4 Ru1 119.27(19)
C20 N4 Ru1 118.08(19)
C25 N5 C21 118.5(2)
C25 N5 Ru1 128.28(19)
C21 N5 Ru1 113.24(19)
O1 P1 C26 105.78(13)
O1 P1 C32 105.45(12)
C26 P1 C32 103.22(14)
O1 P1 Ru1 115.26(8)
C26 P1 Ru1 113.61(9)
C32 P1 Ru1 112.45(9)
F1 P2 F2 90.86(10)
F1 P2 F5 90.98(10)
F2 P2 F5 90.21(10)
F1 P2 F6 90.18(9)
F2 P2 F6 178.95(12)
F5 P2 F6 89.63(10)
F1 P2 F4 89.48(10)
F2 P2 F4 90.18(10)
F5 P2 F4 179.39(11)
F6 P2 F4 89.98(10)
F1 P2 F3 179.35(12)
F2 P2 F3 89.55(11)
F5 P2 F3 89.51(10)
F6 P2 F3 89.41(10)
F4 P2 F3 90.02(10)
N4 Ru1 N5 79.95(10)
N4 Ru1 N3 79.88(9)
N5 Ru1 N3 159.84(9)
N4 Ru1 N2 167.95(8)
N5 Ru1 N2 98.27(9)
N3 Ru1 N2 101.50(9)
N4 Ru1 N1 90.69(9)
N5 Ru1 N1 87.11(8)
N3 Ru1 N1 93.41(9)
N2 Ru1 N1 77.29(9)
N4 Ru1 P1 94.80(7)
N5 Ru1 P1 95.01(7)
N3 Ru1 P1 86.40(7)
N2 Ru1 P1 97.23(6)
N1 Ru1 P1 174.38(7)
C29 C28 C27 120.4(3)
C29 C28 H28 119.8
C27 C28 H28 119.8

loop_
_geom_bond_atom_site_label_1
_geom_bond_atom_site_label_2
_geom_bond_distance
C1 N1 1.349(4)
C1 C2 1.376(4)
C1 H1 0.95
C3 C2 1.378(4)
C3 C4 1.380(4)
C3 H3 0.95
C2 H2 0.95
C4 C5 1.397(4)
C4 H4 0.95
C5 N1 1.348(4)
C5 C6 1.471(4)
C6 N2 1.380(3)
C6 C7 1.382(4)
C7 C8 1.382(4)
C7 H7 0.95
C8 C9 1.381(4)
C8 H8 0.95
C9 C10 1.383(4)
C9 H9 0.95
C10 N2 1.343(3)
C10 H10 0.95
C11 N3 1.341(4)
C11 C12 1.383(4)
C11 H11 0.95
C12 C13 1.383(4)
C12 H12 0.95
C13 C14 1.386(4)
C13 H13 0.95
C14 C15 1.386(4)
C14 H14 0.95
C15 N3 1.379(4)
C15 C16 1.475(4)
C16 N4 1.355(4)
C16 C17 1.388(4)
C17 C18 1.387(4)
C17 H17 0.95
C18 C19 1.384(4)
C18 H18 0.95
C19 C20 1.391(4)
C19 H19 0.95
C20 N4 1.362(4)
C20 C21 1.459(4)
C21 N5 1.370(4)
C21 C22 1.384(4)
C22 C23 1.368(5)
C22 H22 0.95
C23 C24 1.369(4)
C23 H23 0.95
C24 C25 1.378(4)
C24 H24 0.95
C25 N5 1.348(4)
C25 H25 0.95
C26 C31 1.392(4)
C26 C27 1.394(4)
C26 P1 1.838(3)
C27 C28 1.383(5)
C27 H27 0.95
C29 C30 1.373(5)
C29 C28 1.377(5)
C29 H29 0.95
C30 C31 1.388(5)
C30 H30 0.95
C31 H31 0.95
C32 C37 1.391(4)
C32 C33 1.401(4)
C32 P1 1.843(3)
C33 C34 1.376(4)
C33 H33 0.95
C34 C35 1.366(5)
C34 H34 0.95
C35 C36 1.384(5)
C35 H35 0.95
C36 C37 1.394(5)
C36 H36 0.95
C37 H37 0.95
N1 Ru1 2.142(2)
N2 Ru1 2.112(2)
N3 Ru1 2.067(2)
N4 Ru1 1.949(2)
N5 Ru1 2.063(2)
O1 P1 1.5199(19)
F1 P2 1.5918(18)
F2 P2 1.5928(19)
F3 P2 1.6084(19)
F4 P2 1.6061(18)
F5 P2 1.594(2)
F6 P2 1.6020(17)
P1 Ru1 2.3260(8)
C28 H28 0.95
O2 H2B 0.79(3)
